data_2217924
loop_
_publ_author_name
'Chen, Shao-Yuan'
'Zhang, Chu-Long'
'Chen, Yu-Zhe'
'Lin, Fu-Cheng'

_publ_section_title
;
 Trichodermin (4\b-acetoxy-12,13-epoxytrichothec-9-ene)
;
_journal_coeditor_code HB2704
_journal_issue 4
_journal_name_full 'Acta Crystallographica Section E'
_journal_page_first o702
_journal_paper_doi 10.1107/S1600536808006168
_journal_volume 64
_journal_year 2008
_chemical_formula_iupac 'C17 H24 O4'
_chemical_formula_moiety 'C17 H24 O4'
_chemical_formula_sum 'C17 H24 O4'
_chemical_formula_weight 292.36
_chemical_melting_point .319E-305
_chemical_name_common Trichodermin
_chemical_name_systematic 4\b-aceoxy-12,13-epoxytrichothec-9-ene
_space_group_IT_number 19
_symmetry_cell_setting orthorhombic
_symmetry_space_group_name_Hall 'P 2ac 2ab'
_symmetry_space_group_name_H-M 'P 21 21 21'
_atom_sites_solution_hydrogens geom
_atom_sites_solution_primary direct
_atom_sites_solution_secondary difmap
_audit_creation_method SHELXL-97
_cell_angle_alpha 90.00
_cell_angle_beta 90.00
_cell_angle_gamma 90.00
_cell_formula_units_Z 4
_cell_length_a 7.0127(3)
_cell_length_b 8.4102(3)
_cell_length_c 26.2786(10)
_cell_measurement_reflns_used 9452
_cell_measurement_temperature 293(2)
_cell_measurement_theta_max 27.0
_cell_measurement_theta_min 3.2
_cell_volume 1549.86(10)
_computing_cell_refinement 'PROCESS-AUTO (Rigaku, 1998)'
_computing_data_collection 'PROCESS-AUTO (Rigaku, 1998)'
_computing_data_reduction 'CrystalStructure (Rigaku/MSC, 2002)'
_computing_molecular_graphics 'ORTEP-3 for Windows (Farrugia, 1997)'
_computing_publication_material 'WinGX (Farrugia, 1999)'
_computing_structure_refinement 'SHELXL97 (Sheldrick, 2008)'
_computing_structure_solution 'SIR92 (Altomare <i>et al.</i>,  1993)'
_diffrn_ambient_temperature 291(2)
_diffrn_detector_area_resol_mean 10.0
_diffrn_measured_fraction_theta_full 1.0
_diffrn_measured_fraction_theta_max 1.0
_diffrn_measurement_device_type 'Rigaku R-AXIS RAPID IP'
_diffrn_measurement_method \w
_diffrn_radiation_monochromator graphite
_diffrn_radiation_source 'fine-focus sealed tube'
_diffrn_radiation_type MoK\a
_diffrn_radiation_wavelength 0.71073
_diffrn_reflns_av_R_equivalents 0.0273
_diffrn_reflns_av_sigmaI/netI 0.0159
_diffrn_reflns_limit_h_max 9
_diffrn_reflns_limit_h_min -9
_diffrn_reflns_limit_k_max 10
_diffrn_reflns_limit_k_min -9
_diffrn_reflns_limit_l_max 33
_diffrn_reflns_limit_l_min -34
_diffrn_reflns_number 14719
_diffrn_reflns_theta_full 27.4
_diffrn_reflns_theta_max 27.43
_diffrn_reflns_theta_min 3.01
_diffrn_standards_interval_count 0
_diffrn_standards_interval_time 0
_diffrn_standards_number 0
_exptl_absorpt_coefficient_mu 0.088
_exptl_absorpt_correction_type none
_exptl_crystal_colour colorless
_exptl_crystal_density_diffrn 1.253
_exptl_crystal_density_method 'not measured'
_exptl_crystal_description chunk
_exptl_crystal_F_000 632.00
_exptl_crystal_size_max 0.41
_exptl_crystal_size_mid 0.40
_exptl_crystal_size_min 0.37
_refine_diff_density_max 0.18
_refine_diff_density_min -0.13
_refine_ls_abs_structure_details none
_refine_ls_extinction_coef 0.032(3)
_refine_ls_extinction_expression Fc^*^=kFc[1+0.001xFc^2^\l^3^/sin(2\q)]^-1/4^
_refine_ls_extinction_method 'SHELXL97 (Sheldrick, 2008)'
_refine_ls_goodness_of_fit_ref 1.106
_refine_ls_hydrogen_treatment constr
_refine_ls_matrix_type full
_refine_ls_number_parameters 195
_refine_ls_number_reflns 2046
_refine_ls_number_restraints 0
_refine_ls_restrained_S_all 1.106
_refine_ls_R_factor_all 0.0430
_refine_ls_R_factor_gt 0.0358
_refine_ls_shift/su_max 0.000
_refine_ls_shift/su_mean 0.000
_refine_ls_structure_factor_coef Fsqd
_refine_ls_weighting_details 'calc w=1/[\s^2^(Fo^2^)+(0.0625P)^2^+0.0793P] where P=(Fo^2^+2Fc^2^)/3'
_refine_ls_weighting_scheme calc
_refine_ls_wR_factor_gt 0.0990
_refine_ls_wR_factor_ref 0.1044
_reflns_number_gt 1726
_reflns_number_total 2046
_reflns_threshold_expression I>2\s(I)
_cod_data_source_file hb2704.cif
_cod_data_source_block I
_cod_original_sg_symbol_H-M 'P21 21 21'
_cod_database_code 2217924
_cod_database_fobs_code 2217924

loop_
_symmetry_equiv_pos_as_xyz
'x, y, z'
'x+1/2, -y+1/2, -z'
'-x, y+1/2, -z+1/2'
'-x+1/2, -y, z+1/2'

loop_
_atom_site_type_symbol
_atom_site_label
_atom_site_fract_x
_atom_site_fract_y
_atom_site_fract_z
_atom_site_U_iso_or_equiv
_atom_site_adp_type
_atom_site_calc_flag
_atom_site_refinement_flags
_atom_site_occupancy
C C14 0.6512(4) 0.9319(2) 0.36688(10) 0.0589(6) Uani d . 1
H H14A 0.6793 1.0017 0.3390 0.088 Uiso calc R 1
H H14B 0.7086 0.9727 0.3974 0.088 Uiso calc R 1
H H14C 0.5156 0.9253 0.3714 0.088 Uiso calc R 1
C C7 0.4588(3) 0.6081(3) 0.39880(9) 0.0533(5) Uani d . 1
H H7A 0.3918 0.7071 0.4051 0.064 Uiso calc R 1
H H7B 0.4180 0.5680 0.3660 0.064 Uiso calc R 1
C C8 0.4061(3) 0.4884(3) 0.43987(9) 0.0589(6) Uani d . 1
H H8A 0.4140 0.5397 0.4729 0.071 Uiso calc R 1
H H8B 0.2752 0.4548 0.4348 0.071 Uiso calc R 1
C C13 0.4905(3) 0.7268(3) 0.27735(9) 0.0641(6) Uani d . 1
H H13A 0.4452 0.6423 0.2553 0.077 Uiso calc R 1
H H13B 0.3912 0.7860 0.2947 0.077 Uiso calc R 1
O O2 0.6596(2) 0.81223(19) 0.26194(6) 0.0629(4) Uani d . 1
C C15 0.7438(4) 0.6934(3) 0.45039(7) 0.0564(5) Uani d . 1
H H15A 0.6641 0.7780 0.4626 0.085 Uiso calc R 1
H H15B 0.8732 0.7299 0.4482 0.085 Uiso calc R 1
H H15C 0.7369 0.6051 0.4735 0.085 Uiso calc R 1
C C5 0.7308(3) 0.7668(2) 0.35565(7) 0.0433(4) Uani d . 1
C C18 1.1534(4) 1.1714(3) 0.34760(9) 0.0627(6) Uani d . 1
H H18A 1.2106 1.2347 0.3739 0.094 Uiso calc R 1
H H18B 1.0445 1.2262 0.3341 0.094 Uiso calc R 1
H H18C 1.2444 1.1536 0.3209 0.094 Uiso calc R 1
C C6 0.6749(3) 0.6406(2) 0.39726(7) 0.0421(4) Uani d . 1
C C12 0.6697(3) 0.7020(2) 0.30416(7) 0.0465(5) Uani d . 1
C C9 0.5325(3) 0.3449(2) 0.43982(8) 0.0525(5) Uani d . 1
C C16 0.4718(4) 0.2079(3) 0.47267(9) 0.0676(6) Uani d . 1
H H16A 0.5618 0.1226 0.4692 0.101 Uiso calc R 1
H H16B 0.3478 0.1721 0.4622 0.101 Uiso calc R 1
H H16C 0.4669 0.2415 0.5076 0.101 Uiso calc R 1
O O4 1.0964(3) 0.9811(2) 0.41353(6) 0.0741(5) Uani d . 1
C C17 1.0918(3) 1.0153(2) 0.36930(9) 0.0506(5) Uani d . 1
O O3 1.0281(2) 0.91593(16) 0.33263(5) 0.0502(4) Uani d . 1
C C4 0.9533(3) 0.7633(2) 0.34927(8) 0.0440(4) Uani d . 1
H H4 1.0141 0.7309 0.3812 0.053 Uiso calc R 1
C C11 0.7705(3) 0.4800(2) 0.38357(7) 0.0419(4) Uani d . 1
H H11 0.9069 0.4892 0.3911 0.050 Uiso calc R 1
C C10 0.6935(3) 0.3431(2) 0.41348(8) 0.0486(5) Uani d . 1
H H10 0.7641 0.2495 0.4136 0.058 Uiso calc R 1
C C2 0.8015(3) 0.5625(2) 0.29623(7) 0.0461(4) Uani d . 1
H H2 0.7955 0.5252 0.2609 0.055 Uiso calc R 1
O O1 0.7508(2) 0.43802(14) 0.33066(5) 0.0462(3) Uani d . 1
C C3 0.9936(3) 0.6396(2) 0.30725(8) 0.0497(5) Uani d . 1
H H3A 1.0438 0.6907 0.2770 0.060 Uiso calc R 1
H H3B 1.0849 0.5610 0.3189 0.060 Uiso calc R 1

loop_
_atom_site_aniso_label
_atom_site_aniso_U_11
_atom_site_aniso_U_22
_atom_site_aniso_U_33
_atom_site_aniso_U_12
_atom_site_aniso_U_13
_atom_site_aniso_U_23
C14 0.0555(13) 0.0392(9) 0.0820(14) 0.0064(9) 0.0048(11) -0.0083(10)
C7 0.0408(11) 0.0516(10) 0.0675(13) 0.0032(9) 0.0035(10) -0.0066(10)
C8 0.0493(12) 0.0608(12) 0.0667(13) -0.0051(11) 0.0101(10) -0.0109(11)
C13 0.0542(13) 0.0734(14) 0.0648(13) 0.0018(12) -0.0151(11) 0.0026(12)
O2 0.0649(10) 0.0625(9) 0.0612(9) 0.0067(8) -0.0071(8) 0.0092(7)
C15 0.0640(13) 0.0531(10) 0.0520(11) -0.0085(11) 0.0012(10) -0.0139(9)
C5 0.0388(9) 0.0374(8) 0.0537(10) 0.0026(8) -0.0021(8) -0.0079(8)
C18 0.0740(16) 0.0468(11) 0.0672(13) -0.0104(11) 0.0040(12) -0.0033(10)
C6 0.0401(10) 0.0383(9) 0.0480(10) 0.0012(7) -0.0008(8) -0.0095(8)
C12 0.0442(10) 0.0446(10) 0.0508(10) 0.0015(8) -0.0046(9) -0.0020(8)
C9 0.0568(12) 0.0509(11) 0.0497(10) -0.0096(10) -0.0015(10) -0.0071(9)
C16 0.0737(16) 0.0677(13) 0.0613(13) -0.0158(13) 0.0082(12) 0.0011(11)
O4 0.1000(14) 0.0670(10) 0.0553(9) -0.0305(10) -0.0103(9) -0.0022(8)
C17 0.0456(11) 0.0478(10) 0.0583(12) -0.0069(9) -0.0008(9) -0.0065(9)
O3 0.0536(8) 0.0426(7) 0.0543(8) -0.0087(6) -0.0013(6) -0.0036(6)
C4 0.0412(10) 0.0386(9) 0.0524(10) -0.0014(8) -0.0021(8) -0.0025(8)
C11 0.0401(10) 0.0399(8) 0.0457(10) 0.0007(8) -0.0017(8) -0.0067(7)
C10 0.0531(12) 0.0406(9) 0.0521(10) -0.0014(9) -0.0032(9) -0.0061(8)
C2 0.0498(11) 0.0437(9) 0.0447(9) 0.0012(9) 0.0008(8) -0.0087(8)
O1 0.0520(8) 0.0385(6) 0.0481(7) -0.0008(6) -0.0003(6) -0.0100(5)
C3 0.0452(11) 0.0453(10) 0.0586(11) 0.0037(8) 0.0051(9) -0.0071(9)

loop_
_atom_type_symbol
_atom_type_description
_atom_type_scat_dispersion_real
_atom_type_scat_dispersion_imag
_atom_type_scat_source
C C 0.0033 0.0000 'International Tables Vol C Tables 4.2.6.8 and 6.1.1.4'
H H 0.0000 0.0000 'International Tables Vol C Tables 4.2.6.8 and 6.1.1.4'
O O 0.0106 0.0000 'International Tables Vol C Tables 4.2.6.8 and 6.1.1.4'

loop_
_geom_angle_atom_site_label_1
_geom_angle_atom_site_label_2
_geom_angle_atom_site_label_3
_geom_angle
C5 C14 H14A 109.5
C5 C14 H14B 109.5
H14A C14 H14B 109.5
C5 C14 H14C 109.5
H14A C14 H14C 109.5
H14B C14 H14C 109.5
C8 C7 C6 112.00(18)
C8 C7 H7A 109.2
C6 C7 H7A 109.2
C8 C7 H7B 109.2
C6 C7 H7B 109.2
H7A C7 H7B 107.9
C9 C8 C7 112.90(18)
C9 C8 H8A 109.0
C7 C8 H8A 109.0
C9 C8 H8B 109.0
C7 C8 H8B 109.0
H8A C8 H8B 107.8
O2 C13 C12 59.88(13)
O2 C13 H13A 117.8
C12 C13 H13A 117.8
O2 C13 H13B 117.8
C12 C13 H13B 117.8
H13A C13 H13B 114.9
C13 O2 C12 60.45(13)
C6 C15 H15A 109.5
C6 C15 H15B 109.5
H15A C15 H15B 109.5
C6 C15 H15C 109.5
H15A C15 H15C 109.5
H15B C15 H15C 109.5
C12 C5 C14 113.27(18)
C12 C5 C4 100.28(16)
C14 C5 C4 113.68(16)
C12 C5 C6 107.84(15)
C14 C5 C6 112.86(16)
C4 C5 C6 108.03(16)
C17 C18 H18A 109.5
C17 C18 H18B 109.5
H18A C18 H18B 109.5
C17 C18 H18C 109.5
H18A C18 H18C 109.5
H18B C18 H18C 109.5
C7 C6 C15 109.60(17)
C7 C6 C11 106.10(16)
C15 C6 C11 108.99(17)
C7 C6 C5 112.52(16)
C15 C6 C5 110.89(15)
C11 C6 C5 108.57(14)
O2 C12 C13 59.67(13)
O2 C12 C2 114.98(16)
C13 C12 C2 125.02(19)
O2 C12 C5 117.80(16)
C13 C12 C5 128.51(19)
C2 C12 C5 103.23(15)
C10 C9 C8 120.9(2)
C10 C9 C16 122.2(2)
C8 C9 C16 116.76(19)
C9 C16 H16A 109.5
C9 C16 H16B 109.5
H16A C16 H16B 109.5
C9 C16 H16C 109.5
H16A C16 H16C 109.5
H16B C16 H16C 109.5
O4 C17 O3 123.5(2)
O4 C17 C18 125.0(2)
O3 C17 C18 111.50(19)
C17 O3 C4 116.79(15)
O3 C4 C3 108.30(15)
O3 C4 C5 111.98(16)
C3 C4 C5 105.74(16)
O3 C4 H4 110.2
C3 C4 H4 110.2
C5 C4 H4 110.2
O1 C11 C10 106.50(15)
O1 C11 C6 113.33(15)
C10 C11 C6 113.11(15)
O1 C11 H11 107.9
C10 C11 H11 107.9
C6 C11 H11 107.9
C9 C10 C11 125.0(2)
C9 C10 H10 117.5
C11 C10 H10 117.5
O1 C2 C12 109.28(15)
O1 C2 C3 114.30(16)
C12 C2 C3 100.66(14)
O1 C2 H2 110.7
C12 C2 H2 110.7
C3 C2 H2 110.7
C2 O1 C11 114.05(13)
C2 C3 C4 105.12(15)
C2 C3 H3A 110.7
C4 C3 H3A 110.7
C2 C3 H3B 110.7
C4 C3 H3B 110.7
H3A C3 H3B 108.8

loop_
_geom_bond_atom_site_label_1
_geom_bond_atom_site_label_2
_geom_bond_distance
_geom_bond_publ_flag
O1 C2 1.429(2) y
O1 C11 1.441(2) y
O2 C12 1.447(2) y
O2 C13 1.444(3) y
O3 C4 1.454(2) y
O3 C17 1.351(2) y
O4 C17 1.198(3) y
C9 C10 1.325(3) y
C14 C5 1.526(2) ?
C14 H14A 0.9600 ?
C14 H14B 0.9600 ?
C14 H14C 0.9600 ?
C7 C8 1.522(3) ?
C7 C6 1.540(3) ?
C7 H7A 0.9700 ?
C7 H7B 0.9700 ?
C8 C9 1.497(3) ?
C8 H8A 0.9700 ?
C8 H8B 0.9700 ?
C13 C12 1.456(3) ?
C13 H13A 0.9700 ?
C13 H13B 0.9700 ?
C15 C6 1.543(3) ?
C15 H15A 0.9600 ?
C15 H15B 0.9600 ?
C15 H15C 0.9600 ?
C5 C12 1.521(3) ?
C5 C4 1.569(3) ?
C5 C6 1.574(3) ?
C18 C17 1.496(3) ?
C18 H18A 0.9600 ?
C18 H18B 0.9600 ?
C18 H18C 0.9600 ?
C6 C11 1.550(2) ?
C12 C2 1.508(3) ?
C9 C16 1.501(3) ?
C16 H16A 0.9600 ?
C16 H16B 0.9600 ?
C16 H16C 0.9600 ?
C4 C3 1.543(3) ?
C4 H4 0.9800 ?
C11 C10 1.495(3) ?
C11 H11 0.9800 ?
C10 H10 0.9300 ?
C2 C3 1.523(3) ?
C2 H2 0.9800 ?
C3 H3A 0.9700 ?
C3 H3B 0.9700 ?

loop_
_geom_hbond_atom_site_label_D
_geom_hbond_atom_site_label_H
_geom_hbond_atom_site_label_A
_geom_hbond_distance_DH
_geom_hbond_distance_HA
_geom_hbond_distance_DA
_geom_hbond_angle_DHA
_geom_hbond_publ_flag
C14 H14a O2 0.96 2.58 2.936(3) 102 y

loop_
_cod_related_entry_id
_cod_related_entry_database
_cod_related_entry_code
1 ChemSpider 19582
